data_7230459
loop_
_publ_author_name
'Du, Xue-Dong'
'Zheng, Weiwei'
'Yi, Xiao-Hong'
'Zhao, Jiong-Peng'
'Wang, Peng'
'Wang, Chong-Chen'

_publ_section_title
;
 General strategy for lanthanide coordination polymers constructed from
 1,1&#x2032;-ferrocenedicarboxylic acid under hydrothermal conditions
;
_journal_issue 18
_journal_name_full CrystEngComm
_journal_page_first 2608
_journal_paper_doi 10.1039/C8CE00233A
_journal_volume 20
_journal_year 2018
_chemical_formula_moiety '0.5(C80 H80 Fe6 O32 Sm4), H2 O'
_chemical_formula_sum 'C40 H42 Fe3 O17 Sm2'
_chemical_formula_weight 1262.98
_space_group_crystal_system monoclinic
_space_group_IT_number 13
_space_group_name_Hall '-P 2yac'
_space_group_name_H-M_alt 'P 1 2/n 1'
_symmetry_space_group_name_Hall '-P 2yac'
_symmetry_space_group_name_H-M 'P 1 2/n 1'
_atom_sites_solution_hydrogens mixed
_audit_creation_date 2018-03-18
_audit_creation_method
;
Olex2 1.2-beta
(compiled 2016.11.30 svn.r3356 for OlexSys, GUI svn.r5269)
;
_audit_update_record
;
2018-03-27 deposited with the CCDC.
2018-04-10 downloaded from the CCDC.
;
_cell_angle_alpha 90
_cell_angle_beta 90.5900(10)
_cell_angle_gamma 90
_cell_formula_units_Z 2
_cell_length_a 11.2715(9)
_cell_length_b 10.3556(8)
_cell_length_c 17.3141(15)
_cell_measurement_reflns_used 3221
_cell_measurement_temperature 298(2)
_cell_measurement_theta_max 25.99
_cell_measurement_theta_min 2.292
_cell_volume 2020.8(3)
_computing_cell_refinement 'Bruker SMART'
_computing_data_collection 'Bruker SMART'
_computing_data_reduction 'Bruker SMART'
_computing_molecular_graphics 'Olex2 (Dolomanov et al., 2009)'
_computing_publication_material 'Olex2 (Dolomanov et al., 2009)'
_computing_structure_refinement 'ShelXL (Sheldrick, 2015)'
_computing_structure_solution 'SHELXS-97 (Sheldrick, 1990)'
_diffrn_ambient_temperature 298.15
_diffrn_measured_fraction_theta_full 0.997
_diffrn_measured_fraction_theta_max 0.977
_diffrn_measurement_device_type 'CCD area detector'
_diffrn_measurement_method 'phi and omega scans'
_diffrn_radiation_type MoK\a
_diffrn_radiation_wavelength 0.71073
_diffrn_reflns_av_R_equivalents 0.0518
_diffrn_reflns_av_unetI/netI 0.0734
_diffrn_reflns_Laue_measured_fraction_full 0.997
_diffrn_reflns_Laue_measured_fraction_max 0.977
_diffrn_reflns_limit_h_max 15
_diffrn_reflns_limit_h_min -14
_diffrn_reflns_limit_k_max 8
_diffrn_reflns_limit_k_min -13
_diffrn_reflns_limit_l_max 23
_diffrn_reflns_limit_l_min -22
_diffrn_reflns_number 12685
_diffrn_reflns_point_group_measured_fraction_full 0.997
_diffrn_reflns_point_group_measured_fraction_max 0.977
_diffrn_reflns_theta_full 25.242
_diffrn_reflns_theta_max 28.526
_diffrn_reflns_theta_min 2.166
_exptl_absorpt_coefficient_mu 3.989
_exptl_absorpt_correction_T_max 0.7408
_exptl_absorpt_correction_T_min 0.5504
_exptl_absorpt_correction_type multi-scan
_exptl_absorpt_process_details sadabs
_exptl_crystal_colour red
_exptl_crystal_colour_primary red
_exptl_crystal_density_diffrn 2.076
_exptl_crystal_density_method 'not measured'
_exptl_crystal_description block
_exptl_crystal_F_000 1240
_exptl_crystal_size_max 0.17
_exptl_crystal_size_mid 0.12
_exptl_crystal_size_min 0.08
_refine_diff_density_max 2.019
_refine_diff_density_min -0.943
_refine_diff_density_rms 0.194
_refine_ls_extinction_method none
_refine_ls_goodness_of_fit_ref 0.876
_refine_ls_hydrogen_treatment mixed
_refine_ls_matrix_type full
_refine_ls_number_parameters 301
_refine_ls_number_reflns 5017
_refine_ls_number_restraints 23
_refine_ls_restrained_S_all 0.884
_refine_ls_R_factor_all 0.0782
_refine_ls_R_factor_gt 0.0454
_refine_ls_shift/su_max 0.001
_refine_ls_shift/su_mean 0.000
_refine_ls_structure_factor_coef Fsqd
_refine_ls_weighting_details 'w=1/[\s^2^(Fo^2^)+(0.1000P)^2^] where P=(Fo^2^+2Fc^2^)/3'
_refine_ls_weighting_scheme calc
_refine_ls_wR_factor_gt 0.1172
_refine_ls_wR_factor_ref 0.1468
_reflns_Friedel_coverage 0.000
_reflns_number_gt 3414
_reflns_number_total 5017
_reflns_threshold_expression 'I > 2\s(I)'
_cod_data_source_file c8ce00233a2.cif
_cod_data_source_block 151219f
_cod_depositor_comments 'Adding full bibliography for 7230440--7230465.cif.'
_cod_database_code 7230459
_shelx_space_group_comment
;
The symmetry employed for this shelxl refinement is uniquely defined
by the following loop, which should always be used as a source of
symmetry information in preference to the above space-group names.
They are only intended as comments.
;
_shelx_estimated_absorpt_t_max 0.741
_shelx_estimated_absorpt_t_min 0.550
_olex2_refinement_description
;
1. Fixed Uiso
 At 1.2 times of:
  All C(H) groups, All C(H,H,H,H) groups
 At 1.5 times of:
  All C(H,H,H) groups, All O(H) groups, All O(H,H) groups
2. Restrained distances
 C20A-C19 = C19-C20
 1.55 with sigma of 0.02
 O7-H7
 0.85 with sigma of 0.01
 C19-H7
 1.907723 with sigma of 0.02
 Sm1-H7
 3.008805 with sigma of 0.02
3. Uiso/Uaniso restraints and constraints
O7 \\sim C19 \\sim C20 \\sim C20A: within 2A with sigma of 0.01 and sigma for
terminal atoms of 0.01
4. Others
 Sof(H19A)=Sof(H19B)=Sof(C20)=Sof(H20A)=Sof(H20B)=Sof(H20C)=1-FVAR(1)
 Sof(H19C)=Sof(H19D)=Sof(C20A)=Sof(H20D)=Sof(H20E)=Sof(H20F)=FVAR(1)
5.a Free rotating group:
 O9(H9A)
5.b Rotating group:
 O8(H8A,H8B)
5.c Secondary CH2 refined with riding coordinates:
 C19(H19C,H19D), C19(H19A,H19B)
5.d Aromatic/amide H refined with riding coordinates:
 C3(H3), C4(H4), C5(H5), C6(H6), C9(H9), C10(H10), C11(H11), C12(H12),
 C15(H15), C16(H16), C17(H17), C18(H18)
5.e Idealised Me refined as rotating group:
 C20(H20A,H20B,H20C), C20A(H20D,H20E,H20F)
;
_shelx_shelxl_version_number 2014/7
_olex2_submission_special_instructions 'No special instructions were received'

loop_
_space_group_symop_operation_xyz
'x, y, z'
'-x+1/2, y, -z+1/2'
'-x, -y, -z'
'x-1/2, -y, z-1/2'

loop_
_atom_site_label
_atom_site_type_symbol
_atom_site_fract_x
_atom_site_fract_y
_atom_site_fract_z
_atom_site_U_iso_or_equiv
_atom_site_adp_type
_atom_site_occupancy
_atom_site_site_symmetry_order
_atom_site_calc_flag
_atom_site_refinement_flags_posn
_atom_site_refinement_flags_adp
_atom_site_refinement_flags_occupancy
_atom_site_disorder_assembly
_atom_site_disorder_group
Sm1 Sm 0.43800(3) 0.52850(3) 0.38214(2) 0.02235(13) Uani 1 1 d D . . . .
Fe1 Fe 0.50850(8) 0.77524(10) 0.09867(5) 0.0245(2) Uani 1 1 d . . . . .
Fe2 Fe 0.5000 1.0000 0.5000 0.0255(3) Uani 1 2 d S T P . .
O1 O 0.2855(4) 0.5146(5) 0.1369(3) 0.0315(12) Uani 1 1 d . . . . .
O2 O 0.2172(4) 0.6102(5) 0.0315(3) 0.0267(10) Uani 1 1 d . . . . .
O3 O 0.3758(4) 0.7141(5) 0.3057(3) 0.0385(13) Uani 1 1 d . . . . .
O4 O 0.5639(4) 0.6641(5) 0.2970(3) 0.0344(12) Uani 1 1 d . . . . .
O5 O 0.5435(4) 0.6416(5) 0.4804(3) 0.0344(12) Uani 1 1 d . . . . .
O6 O 0.6136(5) 0.6920(5) 0.5942(3) 0.0413(13) Uani 1 1 d . . . . .
O7 O 0.4187(5) 0.4274(6) 0.2547(3) 0.0410(13) Uani 1 1 d D U . . .
H7 H 0.381(7) 0.464(3) 0.2174(18) 0.062 Uiso 1 1 d DR . . . .
O8 O 0.6329(4) 0.4172(5) 0.3818(3) 0.0336(12) Uani 1 1 d . . . . .
H8A H 0.6832 0.4586 0.3524 0.050 Uiso 1 1 d GR . . . .
H8B H 0.6642 0.4185 0.4184 0.050 Uiso 1 1 d GR . . . .
C1 C 0.3030(6) 0.5783(6) 0.0758(4) 0.0235(13) Uani 1 1 d . . . . .
C2 C 0.4248(6) 0.6168(7) 0.0558(4) 0.0264(14) Uani 1 1 d . . . . .
C3 C 0.5319(6) 0.5811(7) 0.0952(4) 0.0266(14) Uani 1 1 d . . . . .
H3 H 0.5374 0.5267 0.1379 0.032 Uiso 1 1 calc R . . . .
C4 C 0.6276(6) 0.6423(7) 0.0586(4) 0.0315(16) Uani 1 1 d . . . . .
H4 H 0.7071 0.6351 0.0728 0.038 Uiso 1 1 calc R . . . .
C5 C 0.5818(7) 0.7167(8) -0.0037(4) 0.0363(18) Uani 1 1 d . . . . .
H5 H 0.6262 0.7666 -0.0374 0.044 Uiso 1 1 calc R . . . .
C6 C 0.4572(6) 0.7021(7) -0.0059(4) 0.0308(16) Uani 1 1 d . . . . .
H6 H 0.4053 0.7408 -0.0410 0.037 Uiso 1 1 calc R . . . .
C7 C 0.4743(6) 0.7281(7) 0.2734(4) 0.0285(15) Uani 1 1 d . . . . .
C8 C 0.4877(6) 0.8244(7) 0.2109(4) 0.0269(14) Uani 1 1 d . . . . .
C9 C 0.5970(6) 0.8761(7) 0.1822(4) 0.0335(16) Uani 1 1 d . . . . .
H9 H 0.6727 0.8584 0.2012 0.040 Uiso 1 1 calc R . . . .
C10 C 0.5683(6) 0.9592(7) 0.1195(4) 0.0333(17) Uani 1 1 d . . . . .
H10 H 0.6220 1.0057 0.0900 0.040 Uiso 1 1 calc R . . . .
C11 C 0.4418(7) 0.9587(7) 0.1099(5) 0.0339(17) Uani 1 1 d . . . . .
H11 H 0.3992 1.0046 0.0727 0.041 Uiso 1 1 calc R . . . .
C12 C 0.3927(6) 0.8765(7) 0.1665(4) 0.0305(16) Uani 1 1 d . . . . .
H12 H 0.3125 0.8597 0.1733 0.037 Uiso 1 1 calc R . . . .
C13 C 0.5907(5) 0.7217(7) 0.5264(4) 0.0256(14) Uani 1 1 d . . . . .
C14 C 0.6200(5) 0.8545(7) 0.5010(4) 0.0249(14) Uani 1 1 d . . . . .
C15 C 0.6572(6) 0.9548(6) 0.5523(5) 0.0323(17) Uani 1 1 d . . . . .
H15 H 0.6705 0.9466 0.6052 0.039 Uiso 1 1 calc R . . . .
C16 C 0.6703(6) 1.0705(8) 0.5077(6) 0.043(2) Uani 1 1 d . . . . .
H16 H 0.6937 1.1510 0.5263 0.051 Uiso 1 1 calc R . . . .
C17 C 0.6411(7) 1.0394(8) 0.4306(6) 0.044(2) Uani 1 1 d . . . . .
H17 H 0.6412 1.0972 0.3894 0.053 Uiso 1 1 calc R . . . .
C18 C 0.6117(6) 0.9070(7) 0.4254(4) 0.0342(17) Uani 1 1 d . . . . .
H18 H 0.5908 0.8625 0.3806 0.041 Uiso 1 1 calc R . . . .
C19 C 0.4312(12) 0.2922(12) 0.2360(7) 0.087(3) Uani 1 1 d D U . . .
H19C H 0.4851 0.2561 0.2743 0.104 Uiso 0.344(15) 1 calc R . . A -1
H19D H 0.4721 0.2887 0.1870 0.104 Uiso 0.344(15) 1 calc R . . A -1
H19A H 0.3972 0.2793 0.1849 0.104 Uiso 0.656(15) 1 calc R . . A -2
H19B H 0.3828 0.2438 0.2718 0.104 Uiso 0.656(15) 1 calc R . . A -2
C20 C 0.5509(17) 0.233(2) 0.2365(13) 0.110(5) Uani 0.656(15) 1 d D U . A -2
H20A H 0.6074 0.2946 0.2174 0.165 Uiso 0.656(15) 1 calc GR . . A -2
H20B H 0.5506 0.1580 0.2043 0.165 Uiso 0.656(15) 1 calc GR . . A -2
H20C H 0.5723 0.2094 0.2884 0.165 Uiso 0.656(15) 1 calc GR . . A -2
C20A C 0.329(2) 0.200(3) 0.2295(19) 0.086(6) Uani 0.344(15) 1 d D U . A -1
H20D H 0.2755 0.2149 0.2713 0.128 Uiso 0.344(15) 1 calc GR . . A -1
H20E H 0.3581 0.1132 0.2317 0.128 Uiso 0.344(15) 1 calc GR . . A -1
H20F H 0.2883 0.2140 0.1812 0.128 Uiso 0.344(15) 1 calc GR . . A -1
O9 O 0.7500 0.5174(9) 0.2500 0.046(2) Uani 1 2 d S T P . .
H9A H 0.6963 0.5750 0.2507 0.069 Uiso 1 1 d G . . . .

loop_
_atom_site_aniso_label
_atom_site_aniso_U_11
_atom_site_aniso_U_22
_atom_site_aniso_U_33
_atom_site_aniso_U_23
_atom_site_aniso_U_13
_atom_site_aniso_U_12
Sm1 0.0240(2) 0.0212(2) 0.0218(2) -0.00044(14) -0.00191(12) 0.00120(13)
Fe1 0.0233(5) 0.0243(5) 0.0260(5) 0.0018(4) -0.0002(4) -0.0022(4)
Fe2 0.0208(7) 0.0188(7) 0.0369(8) 0.0041(6) -0.0027(6) -0.0008(5)
O1 0.031(3) 0.039(3) 0.025(3) 0.003(2) 0.000(2) -0.015(2)
O2 0.029(2) 0.028(3) 0.023(2) 0.004(2) -0.0070(18) -0.003(2)
O3 0.031(3) 0.042(3) 0.043(3) 0.018(3) 0.005(2) 0.007(2)
O4 0.028(2) 0.041(3) 0.034(3) 0.007(2) 0.002(2) 0.009(2)
O5 0.032(2) 0.026(3) 0.045(3) -0.014(2) 0.000(2) -0.006(2)
O6 0.060(3) 0.027(3) 0.037(3) 0.012(2) -0.015(3) -0.006(3)
O7 0.060(3) 0.034(3) 0.029(3) 0.000(2) -0.003(2) 0.011(3)
O8 0.032(3) 0.039(3) 0.029(3) 0.002(2) -0.003(2) 0.008(2)
C1 0.027(3) 0.018(3) 0.026(4) -0.005(3) -0.001(3) 0.002(3)
C2 0.032(3) 0.025(4) 0.022(3) -0.003(3) -0.002(3) -0.003(3)
C3 0.031(3) 0.019(3) 0.030(4) -0.003(3) 0.002(3) 0.001(3)
C4 0.029(3) 0.032(4) 0.034(4) -0.002(3) 0.003(3) 0.003(3)
C5 0.040(4) 0.038(5) 0.032(4) 0.000(3) 0.014(3) -0.006(3)
C6 0.036(4) 0.030(4) 0.027(4) 0.003(3) 0.000(3) -0.001(3)
C7 0.032(4) 0.029(4) 0.025(4) 0.000(3) -0.002(3) 0.001(3)
C8 0.036(4) 0.021(4) 0.023(3) 0.002(3) 0.002(3) 0.002(3)
C9 0.033(4) 0.028(4) 0.040(4) -0.002(3) -0.009(3) -0.007(3)
C10 0.034(4) 0.025(4) 0.041(5) -0.001(3) 0.005(3) -0.011(3)
C11 0.043(4) 0.024(4) 0.035(4) 0.004(3) -0.003(3) 0.003(3)
C12 0.029(3) 0.030(4) 0.033(4) 0.002(3) 0.001(3) 0.002(3)
C13 0.017(3) 0.018(3) 0.041(4) 0.003(3) -0.001(3) 0.005(3)
C14 0.020(3) 0.025(4) 0.030(4) 0.002(3) -0.003(2) 0.004(3)
C15 0.032(4) 0.014(3) 0.051(5) -0.002(3) -0.016(3) -0.007(3)
C16 0.018(3) 0.023(4) 0.087(7) 0.000(4) -0.001(4) -0.004(3)
C17 0.036(4) 0.032(5) 0.065(6) 0.012(4) 0.016(4) 0.006(3)
C18 0.040(4) 0.028(4) 0.035(4) -0.001(3) 0.009(3) -0.002(3)
C19 0.122(7) 0.076(6) 0.063(5) -0.016(5) -0.005(6) 0.012(6)
C20 0.140(11) 0.094(10) 0.095(9) -0.036(8) -0.027(9) 0.044(9)
C20A 0.124(12) 0.071(11) 0.061(10) -0.021(10) 0.002(10) 0.012(10)
O9 0.036(5) 0.053(6) 0.049(5) 0.000 0.007(4) 0.000

loop_
_atom_type_symbol
_atom_type_description
_atom_type_scat_dispersion_real
_atom_type_scat_dispersion_imag
_atom_type_scat_source
C C 0.0033 0.0016 'International Tables Vol C Tables 4.2.6.8 and 6.1.1.4'
H H 0.0000 0.0000 'International Tables Vol C Tables 4.2.6.8 and 6.1.1.4'
Fe Fe 0.3463 0.8444 'International Tables Vol C Tables 4.2.6.8 and 6.1.1.4'
O O 0.0106 0.0060 'International Tables Vol C Tables 4.2.6.8 and 6.1.1.4'
Sm Sm -0.1638 3.4418 'International Tables Vol C Tables 4.2.6.8 and 6.1.1.4'

loop_
_geom_angle_atom_site_label_1
_geom_angle_atom_site_label_2
_geom_angle_atom_site_label_3
_geom_angle
_geom_angle_site_symmetry_1
_geom_angle_site_symmetry_3
O1 Sm1 C1 26.17(17) 2 2
O1 Sm1 C7 96.02(18) 2 .
O1 Sm1 C13 84.80(16) 2 3_666
O2 Sm1 O1 52.32(15) 2 2
O2 Sm1 O4 125.33(16) 2 .
O2 Sm1 O8 142.71(16) 2 .
O2 Sm1 C1 26.21(16) 2 2
O2 Sm1 C7 105.17(18) 2 .
O2 Sm1 C13 84.09(17) 2 3_666
O3 Sm1 O1 72.19(17) . 2
O3 Sm1 O2 81.72(16) . 2
O3 Sm1 O4 52.79(15) . .
O3 Sm1 O7 79.95(19) . .
O3 Sm1 O8 128.05(17) . .
O3 Sm1 C1 74.17(17) . 2
O3 Sm1 C7 26.30(17) . .
O3 Sm1 C13 156.99(16) . 3_666
O4 Sm1 O1 121.66(16) . 2
O4 Sm1 C1 126.59(17) . 2
O4 Sm1 C7 26.69(17) . .
O4 Sm1 C13 148.11(16) . 3_666
O5 Sm1 O1 127.55(16) . 2
O5 Sm1 O2 75.49(15) . 2
O5 Sm1 O3 98.02(18) . .
O5 Sm1 O4 82.07(17) . .
O5 Sm1 O6 117.95(18) . 3_666
O5 Sm1 O7 153.54(19) . .
O5 Sm1 O8 78.10(17) . .
O5 Sm1 C1 101.42(18) . 2
O5 Sm1 C7 92.40(19) . .
O5 Sm1 C13 95.83(18) . 3_666
O6 Sm1 O1 74.10(18) 3_666 2
O6 Sm1 O2 92.79(18) 3_666 2
O6 Sm1 O3 141.07(18) 3_666 .
O6 Sm1 O4 141.30(19) 3_666 .
O6 Sm1 O7 74.14(19) 3_666 .
O6 Sm1 O8 76.91(19) 3_666 .
O6 Sm1 C1 84.0(2) 3_666 2
O6 Sm1 C7 148.03(19) 3_666 .
O6 Sm1 C13 22.32(18) 3_666 3_666
O7 Sm1 O1 77.29(18) . 2
O7 Sm1 O2 129.52(17) . 2
O7 Sm1 O4 75.74(19) . .
O7 Sm1 O8 82.53(17) . .
O7 Sm1 C1 103.31(19) . 2
O7 Sm1 C7 74.0(2) . .
O7 Sm1 C13 95.49(19) . 3_666
O8 Sm1 O1 148.21(17) . 2
O8 Sm1 O4 75.58(17) . .
O8 Sm1 C1 157.77(18) . 2
O8 Sm1 C7 101.76(19) . .
O8 Sm1 C13 72.88(17) . 3_666
C1 Sm1 C13 85.14(17) 2 3_666
C7 Sm1 C1 100.47(19) . 2
C7 Sm1 C13 168.95(19) . 3_666
C2 Fe1 C4 68.7(3) . .
C2 Fe1 C5 68.6(3) . .
C2 Fe1 C6 41.3(3) . .
C2 Fe1 C9 153.7(3) . .
C2 Fe1 C10 165.0(3) . .
C2 Fe1 C11 127.8(3) . .
C2 Fe1 C12 109.1(3) . .
C3 Fe1 C2 41.3(3) . .
C3 Fe1 C4 40.4(3) . .
C3 Fe1 C5 68.2(3) . .
C3 Fe1 C6 69.0(3) . .
C3 Fe1 C9 117.8(3) . .
C3 Fe1 C10 152.0(3) . .
C3 Fe1 C11 165.4(3) . .
C3 Fe1 C12 127.4(3) . .
C4 Fe1 C5 40.5(3) . .
C4 Fe1 C10 117.9(3) . .
C4 Fe1 C11 153.6(3) . .
C4 Fe1 C12 163.7(3) . .
C6 Fe1 C4 68.3(3) . .
C6 Fe1 C5 40.4(3) . .
C6 Fe1 C10 126.2(3) . .
C6 Fe1 C11 109.1(3) . .
C6 Fe1 C12 121.4(3) . .
C8 Fe1 C2 119.8(3) . .
C8 Fe1 C3 107.1(3) . .
C8 Fe1 C4 125.2(3) . .
C8 Fe1 C5 162.5(3) . .
C8 Fe1 C6 155.5(3) . .
C8 Fe1 C9 41.4(3) . .
C8 Fe1 C10 68.8(3) . .
C8 Fe1 C11 68.3(3) . .
C8 Fe1 C12 40.7(3) . .
C9 Fe1 C4 105.5(3) . .
C9 Fe1 C5 124.5(3) . .
C9 Fe1 C6 162.3(3) . .
C9 Fe1 C10 40.6(3) . .
C9 Fe1 C11 68.6(3) . .
C9 Fe1 C12 69.0(3) . .
C10 Fe1 C5 106.9(3) . .
C10 Fe1 C11 40.9(3) . .
C10 Fe1 C12 68.6(3) . .
C11 Fe1 C5 120.4(3) . .
C12 Fe1 C5 155.2(3) . .
C12 Fe1 C11 40.3(3) . .
C14 Fe2 C14 180.0 . 3_676
C14 Fe2 C15 138.9(3) 3_676 .
C14 Fe2 C15 138.9(3) . 3_676
C14 Fe2 C15 41.1(3) . .
C14 Fe2 C15 41.1(3) 3_676 3_676
C14 Fe2 C16 68.9(3) 3_676 3_676
C14 Fe2 C16 111.1(3) . 3_676
C14 Fe2 C16 111.1(3) 3_676 .
C14 Fe2 C16 68.9(3) . .
C14 Fe2 C17 111.7(3) 3_676 .
C14 Fe2 C17 68.3(3) . .
C14 Fe2 C17 68.3(3) 3_676 3_676
C14 Fe2 C17 111.7(3) . 3_676
C14 Fe2 C18 139.2(3) . 3_676
C14 Fe2 C18 40.8(3) . .
C14 Fe2 C18 139.2(3) 3_676 .
C14 Fe2 C18 40.8(3) 3_676 3_676
C15 Fe2 C15 180.0 3_676 .
C15 Fe2 C16 41.0(3) . .
C15 Fe2 C16 139.0(3) 3_676 .
C15 Fe2 C16 41.0(3) 3_676 3_676
C15 Fe2 C16 139.0(3) . 3_676
C15 Fe2 C17 111.8(4) . 3_676
C15 Fe2 C17 68.2(4) 3_676 3_676
C15 Fe2 C17 68.2(4) . .
C15 Fe2 C17 111.8(4) 3_676 .
C15 Fe2 C18 68.6(3) 3_676 3_676
C15 Fe2 C18 111.4(3) . 3_676
C15 Fe2 C18 111.4(3) 3_676 .
C15 Fe2 C18 68.6(3) . .
C16 Fe2 C16 180.0 . 3_676
C17 Fe2 C16 40.2(4) . .
C17 Fe2 C16 139.8(4) . 3_676
C17 Fe2 C16 139.8(4) 3_676 .
C17 Fe2 C16 40.2(4) 3_676 3_676
C17 Fe2 C17 180.0(3) . 3_676
C17 Fe2 C18 139.7(3) 3_676 .
C17 Fe2 C18 40.3(3) . .
C17 Fe2 C18 139.7(3) . 3_676
C17 Fe2 C18 40.3(3) 3_676 3_676
C18 Fe2 C16 68.3(3) 3_676 3_676
C18 Fe2 C16 68.3(3) . .
C18 Fe2 C16 111.7(3) 3_676 .
C18 Fe2 C16 111.7(3) . 3_676
C18 Fe2 C18 180.0 3_676 .
C1 O1 Sm1 91.4(4) . 2
C1 O2 Sm1 94.9(4) . 2
C7 O3 Sm1 94.7(4) . .
C7 O4 Sm1 91.6(4) . .
C13 O5 Sm1 168.4(5) . .
C13 O6 Sm1 110.5(4) . 3_666
Sm1 O7 H7 122.1(17) . .
C19 O7 Sm1 127.5(6) . .
C19 O7 H7 107.7(18) . .
Sm1 O8 H8A 110.6 . .
Sm1 O8 H8B 114.4 . .
H8A O8 H8B 100.8 . .
O1 C1 Sm1 62.4(3) . 2
O1 C1 O2 121.1(6) . .
O1 C1 C2 119.4(6) . .
O2 C1 Sm1 58.9(3) . 2
O2 C1 C2 119.5(6) . .
C2 C1 Sm1 174.6(5) . 2
C1 C2 Fe1 124.3(5) . .
C3 C2 Fe1 69.3(4) . .
C3 C2 C1 127.0(6) . .
C3 C2 C6 107.1(6) . .
C6 C2 Fe1 69.8(4) . .
C6 C2 C1 125.8(6) . .
Fe1 C3 H3 125.8 . .
C2 C3 Fe1 69.4(4) . .
C2 C3 H3 125.8 . .
C4 C3 Fe1 70.6(4) . .
C4 C3 C2 108.4(6) . .
C4 C3 H3 125.8 . .
Fe1 C4 H4 126.7 . .
C3 C4 Fe1 69.0(4) . .
C3 C4 H4 125.9 . .
C3 C4 C5 108.2(6) . .
C5 C4 Fe1 70.0(4) . .
C5 C4 H4 125.9 . .
Fe1 C5 H5 126.9 . .
C4 C5 Fe1 69.5(4) . .
C4 C5 H5 125.8 . .
C6 C5 Fe1 69.3(4) . .
C6 C5 C4 108.4(6) . .
C6 C5 H5 125.8 . .
Fe1 C6 H6 126.2 . .
C2 C6 Fe1 68.9(4) . .
C2 C6 H6 126.1 . .
C5 C6 Fe1 70.3(4) . .
C5 C6 C2 107.8(7) . .
C5 C6 H6 126.1 . .
O3 C7 Sm1 59.0(4) . .
O3 C7 O4 120.0(6) . .
O3 C7 C8 120.0(6) . .
O4 C7 Sm1 61.7(4) . .
O4 C7 C8 120.0(6) . .
C8 C7 Sm1 174.5(5) . .
C7 C8 Fe1 123.1(5) . .
C9 C8 Fe1 69.7(4) . .
C9 C8 C7 126.7(6) . .
C12 C8 Fe1 70.7(4) . .
C12 C8 C7 124.8(6) . .
C12 C8 C9 108.4(6) . .
Fe1 C9 H9 126.2 . .
C8 C9 Fe1 68.8(4) . .
C8 C9 H9 126.2 . .
C10 C9 Fe1 70.2(4) . .
C10 C9 C8 107.5(6) . .
C10 C9 H9 126.2 . .
Fe1 C10 H10 126.7 . .
C9 C10 Fe1 69.1(4) . .
C9 C10 H10 126.1 . .
C9 C10 C11 107.7(6) . .
C11 C10 Fe1 69.6(4) . .
C11 C10 H10 126.1 . .
Fe1 C11 H11 126.5 . .
C10 C11 Fe1 69.5(4) . .
C10 C11 H11 125.7 . .
C12 C11 Fe1 69.8(4) . .
C12 C11 C10 108.5(7) . .
C12 C11 H11 125.7 . .
Fe1 C12 H12 127.0 . .
C8 C12 Fe1 68.6(4) . .
C8 C12 H12 126.1 . .
C11 C12 Fe1 69.8(4) . .
C11 C12 C8 107.8(6) . .
C11 C12 H12 126.1 . .
O5 C13 Sm1 73.9(4) . 3_666
O5 C13 C14 121.1(6) . .
O6 C13 Sm1 47.1(3) . 3_666
O6 C13 O5 121.1(6) . .
O6 C13 C14 117.8(6) . .
C14 C13 Sm1 164.9(5) . 3_666
C13 C14 Fe2 122.8(4) . .
C15 C14 Fe2 69.9(4) . .
C15 C14 C13 123.8(6) . .
C18 C14 Fe2 70.7(4) . .
C18 C14 C13 128.0(6) . .
C18 C14 C15 108.2(6) . .
Fe2 C15 H15 126.1 . .
C14 C15 Fe2 69.0(4) . .
C14 C15 H15 126.1 . .
C14 C15 C16 107.7(7) . .
C16 C15 Fe2 70.3(4) . .
C16 C15 H15 126.1 . .
Fe2 C16 H16 127.0 . .
C15 C16 Fe2 68.7(4) . .
C15 C16 H16 126.4 . .
C17 C16 Fe2 69.4(4) . .
C17 C16 C15 107.2(7) . .
C17 C16 H16 126.4 . .
Fe2 C17 H17 125.9 . .
C16 C17 Fe2 70.3(5) . .
C16 C17 H17 125.2 . .
C16 C17 C18 109.5(7) . .
C18 C17 Fe2 70.1(4) . .
C18 C17 H17 125.2 . .
Fe2 C18 H18 127.2 . .
C14 C18 Fe2 68.5(4) . .
C14 C18 H18 126.3 . .
C17 C18 Fe2 69.5(4) . .
C17 C18 C14 107.4(7) . .
C17 C18 H18 126.3 . .
O7 C19 H19C 106.4 . .
O7 C19 H19D 106.4 . .
O7 C19 H19A 107.5 . .
O7 C19 H19B 107.5 . .
O7 C19 C20 119.2(13) . .
O7 C19 C20A 123.8(16) . .
H19C C19 H19D 106.5 . .
H19A C19 H19B 107.0 . .
C20 C19 H19A 107.5 . .
C20 C19 H19B 107.5 . .
C20A C19 H19C 106.4 . .
C20A C19 H19D 106.4 . .
C19 C20 H20A 109.5 . .
C19 C20 H20B 109.5 . .
C19 C20 H20C 109.5 . .
H20A C20 H20B 109.5 . .
H20A C20 H20C 109.5 . .
H20B C20 H20C 109.5 . .
C19 C20A H20D 109.5 . .
C19 C20A H20E 109.5 . .
C19 C20A H20F 109.5 . .
H20D C20A H20E 109.5 . .
H20D C20A H20F 109.5 . .
H20E C20A H20F 109.5 . .

loop_
_geom_bond_atom_site_label_1
_geom_bond_atom_site_label_2
_geom_bond_distance
_geom_bond_site_symmetry_2
Sm1 O1 2.542(5) 2
Sm1 O2 2.463(4) 2
Sm1 O3 2.433(5) .
Sm1 O4 2.491(5) .
Sm1 O5 2.375(5) .
Sm1 O6 2.392(5) 3_666
Sm1 O7 2.449(5) .
Sm1 O8 2.481(5) .
Sm1 C1 2.867(6) 2
Sm1 C7 2.829(7) .
Sm1 C13 3.056(7) 3_666
Fe1 C2 2.030(7) .
Fe1 C3 2.028(7) .
Fe1 C4 2.049(7) .
Fe1 C5 2.055(7) .
Fe1 C6 2.041(7) .
Fe1 C8 2.025(7) .
Fe1 C9 2.037(7) .
Fe1 C10 2.052(7) .
Fe1 C11 2.053(7) .
Fe1 C12 2.053(7) .
Fe2 C14 2.024(6) .
Fe2 C14 2.024(6) 3_676
Fe2 C15 2.036(7) 3_676
Fe2 C15 2.036(7) .
Fe2 C16 2.057(7) .
Fe2 C16 2.057(7) 3_676
Fe2 C17 2.045(8) .
Fe2 C17 2.045(8) 3_676
Fe2 C18 2.053(7) 3_676
Fe2 C18 2.053(7) .
O1 Sm1 2.542(5) 2
O1 C1 1.265(8) .
O2 Sm1 2.463(4) 2
O2 C1 1.271(7) .
O3 C7 1.258(8) .
O4 C7 1.271(8) .
O5 C13 1.263(8) .
O6 Sm1 2.392(5) 3_666
O6 C13 1.239(8) .
O7 H7 0.855(10) .
O7 C19 1.444(13) .
O8 H8A 0.8786 .
O8 H8B 0.7226 .
C1 Sm1 2.867(6) 2
C1 C2 1.474(9) .
C2 C3 1.430(9) .
C2 C6 1.436(9) .
C3 H3 0.9300 .
C3 C4 1.407(9) .
C4 H4 0.9300 .
C4 C5 1.419(10) .
C5 H5 0.9300 .
C5 C6 1.413(10) .
C6 H6 0.9300 .
C7 C8 1.481(9) .
C8 C9 1.437(9) .
C8 C12 1.418(9) .
C9 H9 0.9300 .
C9 C10 1.420(10) .
C10 H10 0.9300 .
C10 C11 1.434(10) .
C11 H11 0.9300 .
C11 C12 1.415(10) .
C12 H12 0.9300 .
C13 Sm1 3.056(7) 3_666
C13 C14 1.482(9) .
C14 C15 1.427(9) .
C14 C18 1.421(10) .
C15 H15 0.9300 .
C15 C16 1.434(11) .
C16 H16 0.9300 .
C16 C17 1.410(13) .
C17 H17 0.9300 .
C17 C18 1.413(11) .
C18 H18 0.9300 .
C19 H19C 0.9700 .
C19 H19D 0.9700 .
C19 H19A 0.9700 .
C19 H19B 0.9700 .
C19 C20 1.480(15) .
C19 C20A 1.496(18) .
C20 H20A 0.9600 .
C20 H20B 0.9600 .
C20 H20C 0.9600 .
C20A H20D 0.9600 .
C20A H20E 0.9600 .
C20A H20F 0.9600 .
O9 H9A 0.8499 .
